data_4067141
loop_
_publ_author_name
'Hatnean, Jillian A.'
'Beck, Robert'
'Borrelli, Jenna D.'
'Johnson, Samuel A.'

_publ_contact_author 'Samuel A. Johnson'
_publ_section_title
;
 Carbon&#x2212;Hydrogen Bond Oxidative Addition of Partially Fluorinated
 Aromatics to a Ni(PiPr3)2Synthon: The Influence of Steric Bulk on the
 Thermodynamics and Kinetics of C&#x2212;H Bond Activation
;
_journal_issue 22
_journal_name_full Organometallics
_journal_page_first 6077
_journal_paper_doi 10.1021/om1008499
_journal_volume 29
_journal_year 2010
_chemical_formula_moiety 'C24 H52 Ni P2'
_chemical_formula_sum 'C24 H52 Ni P2'
_chemical_formula_weight 461.31
_chemical_name_systematic
;
 ?
;
_space_group_IT_number 15
_symmetry_cell_setting monoclinic
_symmetry_space_group_name_Hall '-C 2yc'
_symmetry_space_group_name_H-M 'C 1 2/c 1'
_atom_sites_solution_hydrogens geom
_atom_sites_solution_primary direct
_atom_sites_solution_secondary difmap
_audit_conform_dict_location ftp://ftp.iucr.org/pub/cif_core.dic
_audit_conform_dict_name cif_core.dic
_audit_conform_dict_version 2.4
_audit_creation_date 2010-07-25T18:41:27-00:00
_audit_creation_method 'WinGX routine CIF_UPDATE'
_cell_angle_alpha 90
_cell_angle_beta 102.3320(10)
_cell_angle_gamma 90
_cell_formula_units_Z 4
_cell_length_a 12.8540(15)
_cell_length_b 11.5975(13)
_cell_length_c 18.859(2)
_cell_measurement_reflns_used 5778
_cell_measurement_temperature 173(2)
_cell_measurement_theta_max 28.04
_cell_measurement_theta_min 2.21
_cell_volume 2746.5(5)
_computing_cell_refinement 'Bruker SMART'
_computing_data_collection 'Bruker SMART'
_computing_data_reduction 'Bruker SAINT'
_computing_molecular_graphics 'Bruker SHELXTL'
_computing_publication_material 'Bruker SHELXTL'
_computing_structure_refinement 'SHELXL-97 (Sheldrick, 1997)'
_computing_structure_solution 'Bruker SHELXTL'
_diffrn_ambient_temperature 173(2)
_diffrn_measured_fraction_theta_full 0.978
_diffrn_measured_fraction_theta_max 0.978
_diffrn_measurement_device_type 'CCD area detector'
_diffrn_measurement_method 'phi and omega scans'
_diffrn_radiation_monochromator graphite
_diffrn_radiation_type MoK\a
_diffrn_radiation_wavelength 0.71073
_diffrn_reflns_av_R_equivalents 0.027
_diffrn_reflns_av_unetI/netI 0.0221
_diffrn_reflns_limit_h_max 16
_diffrn_reflns_limit_h_min -16
_diffrn_reflns_limit_k_max 14
_diffrn_reflns_limit_k_min -14
_diffrn_reflns_limit_l_max 24
_diffrn_reflns_limit_l_min -24
_diffrn_reflns_number 14282
_diffrn_reflns_theta_full 27.5
_diffrn_reflns_theta_max 27.5
_diffrn_reflns_theta_min 2.21
_exptl_absorpt_coefficient_mu 0.83
_exptl_absorpt_correction_T_max 0.8321
_exptl_absorpt_correction_T_min 0.7379
_exptl_absorpt_correction_type multi-scan
_exptl_absorpt_process_details 'SADABS, BRUKER 2001'
_exptl_crystal_colour orange
_exptl_crystal_density_diffrn 1.116
_exptl_crystal_density_method 'not measured'
_exptl_crystal_description cut
_exptl_crystal_F_000 1016
_exptl_crystal_size_max 0.39
_exptl_crystal_size_mid 0.28
_exptl_crystal_size_min 0.23
_refine_diff_density_max 0.631
_refine_diff_density_min -0.302
_refine_diff_density_rms 0.056
_refine_ls_extinction_method none
_refine_ls_goodness_of_fit_ref 1.202
_refine_ls_hydrogen_treatment constr
_refine_ls_matrix_type full
_refine_ls_number_parameters 130
_refine_ls_number_reflns 3095
_refine_ls_number_restraints 0
_refine_ls_restrained_S_all 1.202
_refine_ls_R_factor_all 0.0482
_refine_ls_R_factor_gt 0.0444
_refine_ls_shift/su_max 0
_refine_ls_shift/su_mean 0
_refine_ls_structure_factor_coef Fsqd
_refine_ls_weighting_details 'calc w=1/[\s^2^(Fo^2^)+(0.0292P)^2^+5.1132P] where P=(Fo^2^+2Fc^2^)/3'
_refine_ls_weighting_scheme calc
_refine_ls_wR_factor_gt 0.1013
_refine_ls_wR_factor_ref 0.1039
_reflns_number_gt 2904
_reflns_number_total 3095
_reflns_threshold_expression >2sigma(I)
_cod_data_source_file om1008499_si_002.cif
_cod_data_source_block compound9
_cod_depositor_comments
;
The following automatic conversions were performed:

'_symmetry_cell_setting' value 'Monoclinic' changed to 'monoclinic'
according to /home/saulius/struct/CIF-dictionaries/cif_core.dic
dictionary named 'cif_core.dic' version 2.4.1 from 2010-06-29.

Automatic conversion script
Id: cif_fix_values 1715 2011-07-08 13:25:40Z adriana 
;
_cod_original_sg_symbol_H-M C2/c
_cod_database_code 4067141

loop_
_symmetry_equiv_pos_as_xyz
'x, y, z'
'-x, y, -z+1/2'
'x+1/2, y+1/2, z'
'-x+1/2, y+1/2, -z+1/2'
'-x, -y, -z'
'x, -y, z-1/2'
'-x+1/2, -y+1/2, -z'
'x+1/2, -y+1/2, z-1/2'

loop_
_atom_site_label
_atom_site_type_symbol
_atom_site_fract_x
_atom_site_fract_y
_atom_site_fract_z
_atom_site_U_iso_or_equiv
_atom_site_adp_type
_atom_site_occupancy
_atom_site_symmetry_multiplicity
_atom_site_calc_flag
_atom_site_refinement_flags
Ni1 Ni 0 0.39234(3) 0.25 0.03029(13) Uani 1 2 d S
P1 P 0.01111(5) 0.29131(5) 0.15401(3) 0.03493(16) Uani 1 1 d .
C1 C 0.0344(4) 0.7439(3) 0.1662(3) 0.0895(13) Uani 1 1 d .
H1A H -0.0423 0.7577 0.1595 0.134 Uiso 1 1 calc R
H1B H 0.061 0.7818 0.1271 0.134 Uiso 1 1 calc R
H1C H 0.0712 0.7754 0.2131 0.134 Uiso 1 1 calc R
C2 C 0.0545(3) 0.6189(3) 0.1644(2) 0.0720(10) Uani 1 1 d .
H2A H 0.1322 0.6069 0.1704 0.086 Uiso 1 1 calc R
H2B H 0.02 0.5896 0.1157 0.086 Uiso 1 1 calc R
C3 C 0.0166(3) 0.5470(2) 0.22045(16) 0.0501(7) Uani 1 1 d .
C4 C 0.2199(3) 0.3653(4) 0.1588(2) 0.0816(12) Uani 1 1 d .
H4A H 0.2533 0.2908 0.1739 0.122 Uiso 1 1 calc R
H4B H 0.208 0.4072 0.2015 0.122 Uiso 1 1 calc R
H4C H 0.2667 0.4106 0.1348 0.122 Uiso 1 1 calc R
C5 C 0.1134(2) 0.3456(3) 0.10611(16) 0.0539(7) Uani 1 1 d .
H5 H 0.0883 0.4244 0.0888 0.065 Uiso 1 1 calc R
C6 C 0.1278(4) 0.2814(4) 0.0379(2) 0.0822(13) Uani 1 1 d .
H6A H 0.1764 0.3249 0.0144 0.123 Uiso 1 1 calc R
H6B H 0.0586 0.2736 0.0042 0.123 Uiso 1 1 calc R
H6C H 0.1575 0.2048 0.0514 0.123 Uiso 1 1 calc R
C7 C -0.0114(4) 0.0598(3) 0.08857(18) 0.0822(13) Uani 1 1 d .
H7A H 0.0377 0.0733 0.0562 0.123 Uiso 1 1 calc R
H7B H -0.0834 0.0833 0.0642 0.123 Uiso 1 1 calc R
H7C H -0.0113 -0.0224 0.1007 0.123 Uiso 1 1 calc R
C8 C 0.0246(3) 0.1309(2) 0.15873(14) 0.0542(8) Uani 1 1 d .
H8 H -0.0228 0.1054 0.1915 0.065 Uiso 1 1 calc R
C9 C 0.1366(3) 0.0950(3) 0.19738(19) 0.0755(11) Uani 1 1 d .
H9A H 0.1362 0.0138 0.2117 0.113 Uiso 1 1 calc R
H9B H 0.16 0.1428 0.2407 0.113 Uiso 1 1 calc R
H9C H 0.1857 0.1053 0.1646 0.113 Uiso 1 1 calc R
C10 C -0.1377(3) 0.4284(3) 0.05695(17) 0.0643(9) Uani 1 1 d .
H10A H -0.2059 0.4307 0.0218 0.096 Uiso 1 1 calc R
H10B H -0.081 0.4559 0.0338 0.096 Uiso 1 1 calc R
H10C H -0.1416 0.4781 0.0984 0.096 Uiso 1 1 calc R
C11 C -0.1140(2) 0.3053(3) 0.08315(14) 0.0490(7) Uani 1 1 d .
H11 H -0.1065 0.2571 0.0405 0.059 Uiso 1 1 calc R
C12 C -0.2071(3) 0.2584(4) 0.11249(17) 0.0695(10) Uani 1 1 d .
H12A H -0.2142 0.3025 0.1555 0.104 Uiso 1 1 calc R
H12B H -0.1943 0.177 0.1256 0.104 Uiso 1 1 calc R
H12C H -0.2728 0.2654 0.0752 0.104 Uiso 1 1 calc R

loop_
_atom_site_aniso_label
_atom_site_aniso_U_11
_atom_site_aniso_U_22
_atom_site_aniso_U_33
_atom_site_aniso_U_23
_atom_site_aniso_U_13
_atom_site_aniso_U_12
Ni1 0.0376(2) 0.0282(2) 0.0253(2) 0 0.00732(16) 0
P1 0.0459(4) 0.0361(3) 0.0231(3) 0.0016(2) 0.0081(2) 0.0066(3)
C1 0.120(4) 0.052(2) 0.103(3) 0.023(2) 0.039(3) 0.001(2)
C2 0.092(3) 0.0502(19) 0.078(2) 0.0204(17) 0.026(2) -0.0070(18)
C3 0.0662(18) 0.0312(13) 0.0525(16) 0.0047(11) 0.0118(14) -0.0008(12)
C4 0.0490(18) 0.113(3) 0.088(3) 0.021(2) 0.0265(19) 0.002(2)
C5 0.0591(17) 0.0656(19) 0.0450(15) 0.0129(14) 0.0292(14) 0.0159(15)
C6 0.111(3) 0.092(3) 0.061(2) 0.0184(19) 0.057(2) 0.039(2)
C7 0.153(4) 0.0479(19) 0.0407(17) -0.0139(14) 0.009(2) 0.012(2)
C8 0.094(2) 0.0376(14) 0.0298(13) -0.0032(11) 0.0101(14) 0.0111(14)
C9 0.112(3) 0.058(2) 0.0539(19) 0.0068(15) 0.0127(19) 0.043(2)
C10 0.068(2) 0.075(2) 0.0433(16) 0.0128(15) -0.0026(14) 0.0225(17)
C11 0.0569(16) 0.0590(17) 0.0268(12) -0.0008(11) -0.0004(11) 0.0058(13)
C12 0.0543(18) 0.102(3) 0.0448(17) 0.0004(18) -0.0064(14) -0.0142(19)

loop_
_atom_type_symbol
_atom_type_description
_atom_type_scat_dispersion_real
_atom_type_scat_dispersion_imag
_atom_type_scat_source
C C 0.0033 0.0016 'International Tables Vol C Tables 4.2.6.8 and 6.1.1.4'
H H 0 0 'International Tables Vol C Tables 4.2.6.8 and 6.1.1.4'
P P 0.1023 0.0942 'International Tables Vol C Tables 4.2.6.8 and 6.1.1.4'
Ni Ni 0.3393 1.1124 'International Tables Vol C Tables 4.2.6.8 and 6.1.1.4'

loop_
_geom_angle_atom_site_label_1
_geom_angle_atom_site_label_2
_geom_angle_atom_site_label_3
_geom_angle
_geom_angle_site_symmetry_1
_geom_angle_site_symmetry_3
C3 Ni1 C3 39.14(18) 2 .
C3 Ni1 P1 103.38(9) 2 2
C3 Ni1 P1 141.12(9) . 2
C3 Ni1 P1 141.12(9) 2 .
C3 Ni1 P1 103.38(9) . .
P1 Ni1 P1 115.19(4) 2 .
C5 P1 C11 102.33(14) . .
C5 P1 C8 107.02(15) . .
C11 P1 C8 100.23(14) . .
C5 P1 Ni1 113.53(11) . .
C11 P1 Ni1 110.34(9) . .
C8 P1 Ni1 121.06(9) . .
C2 C1 H1A 109.5 . .
C2 C1 H1B 109.5 . .
H1A C1 H1B 109.5 . .
C2 C1 H1C 109.5 . .
H1A C1 H1C 109.5 . .
H1B C1 H1C 109.5 . .
C1 C2 C3 116.3(3) . .
C1 C2 H2A 108.2 . .
C3 C2 H2A 108.2 . .
C1 C2 H2B 108.2 . .
C3 C2 H2B 108.2 . .
H2A C2 H2B 107.4 . .
C3 C3 C2 146.27(19) 2 .
C3 C3 Ni1 70.43(9) 2 .
C2 C3 Ni1 143.1(2) . .
C5 C4 H4A 109.5 . .
C5 C4 H4B 109.5 . .
H4A C4 H4B 109.5 . .
C5 C4 H4C 109.5 . .
H4A C4 H4C 109.5 . .
H4B C4 H4C 109.5 . .
C4 C5 C6 111.5(3) . .
C4 C5 P1 111.3(2) . .
C6 C5 P1 118.0(3) . .
C4 C5 H5 104.9 . .
C6 C5 H5 104.9 . .
P1 C5 H5 104.9 . .
C5 C6 H6A 109.5 . .
C5 C6 H6B 109.5 . .
H6A C6 H6B 109.5 . .
C5 C6 H6C 109.5 . .
H6A C6 H6C 109.5 . .
H6B C6 H6C 109.5 . .
C8 C7 H7A 109.5 . .
C8 C7 H7B 109.5 . .
H7A C7 H7B 109.5 . .
C8 C7 H7C 109.5 . .
H7A C7 H7C 109.5 . .
H7B C7 H7C 109.5 . .
C9 C8 C7 110.1(3) . .
C9 C8 P1 111.3(2) . .
C7 C8 P1 118.9(2) . .
C9 C8 H8 105.1 . .
C7 C8 H8 105.1 . .
P1 C8 H8 105.1 . .
C8 C9 H9A 109.5 . .
C8 C9 H9B 109.5 . .
H9A C9 H9B 109.5 . .
C8 C9 H9C 109.5 . .
H9A C9 H9C 109.5 . .
H9B C9 H9C 109.5 . .
C11 C10 H10A 109.5 . .
C11 C10 H10B 109.5 . .
H10A C10 H10B 109.5 . .
C11 C10 H10C 109.5 . .
H10A C10 H10C 109.5 . .
H10B C10 H10C 109.5 . .
C10 C11 C12 109.6(3) . .
C10 C11 P1 113.4(2) . .
C12 C11 P1 109.45(19) . .
C10 C11 H11 108.1 . .
C12 C11 H11 108.1 . .
P1 C11 H11 108.1 . .
C11 C12 H12A 109.5 . .
C11 C12 H12B 109.5 . .
H12A C12 H12B 109.5 . .
C11 C12 H12C 109.5 . .
H12A C12 H12C 109.5 . .
H12B C12 H12C 109.5 . .

loop_
_geom_bond_atom_site_label_1
_geom_bond_atom_site_label_2
_geom_bond_distance
_geom_bond_site_symmetry_2
Ni1 C3 1.904(3) 2
Ni1 C3 1.904(3) .
Ni1 P1 2.1864(7) 2
Ni1 P1 2.1864(7) .
P1 C5 1.857(3) .
P1 C11 1.866(3) .
P1 C8 1.869(3) .
C1 C2 1.475(5) .
C1 H1A 0.98 .
C1 H1B 0.98 .
C1 H1C 0.98 .
C2 C3 1.507(4) .
C2 H2A 0.99 .
C2 H2B 0.99 .
C3 C3 1.275(6) 2
C4 C5 1.528(5) .
C4 H4A 0.98 .
C4 H4B 0.98 .
C4 H4C 0.98 .
C5 C6 1.532(4) .
C5 H5 1 .
C6 H6A 0.98 .
C6 H6B 0.98 .
C6 H6C 0.98 .
C7 C8 1.544(4) .
C7 H7A 0.98 .
C7 H7B 0.98 .
C7 H7C 0.98 .
C8 C9 1.527(5) .
C8 H8 1 .
C9 H9A 0.98 .
C9 H9B 0.98 .
C9 H9C 0.98 .
C10 C11 1.520(4) .
C10 H10A 0.98 .
C10 H10B 0.98 .
C10 H10C 0.98 .
C11 C12 1.522(4) .
C11 H11 1 .
C12 H12A 0.98 .
C12 H12B 0.98 .
C12 H12C 0.98 .
